data_7036456
loop_
_publ_author_name
'Herappe-Mej\'ia, Eduardo'
'Trujillo-Hern\'andez, Karla'
'Carlos Gardu\~no-Jim\'enez, Juan'
'Cort\'es-Guzm\'an, Fernando'
'Mart\'inez-Otero, Diego'
'Jancik, Vojtech'

_publ_section_title
;
 Synthesis of substituted \b-diketiminate gallium hydrides via oxidative
 addition of H-O bonds.
;
_journal_issue 38
_journal_name_full 'Dalton transactions (Cambridge, England : 2003)'
_journal_page_first 16894
_journal_page_last 16902
_journal_paper_doi 10.1039/c5dt01922b
_journal_volume 44
_journal_year 2015
_chemical_formula_moiety 'C37 H60 Ga N2 O4 P'
_chemical_formula_sum 'C37 H60 Ga N2 O4 P'
_chemical_formula_weight 697.56
_chemical_melting_point 553
_chemical_name_systematic
; 
 ? 
;
_space_group_crystal_system monoclinic
_space_group_IT_number 14
_space_group_name_Hall '-P 2ybc'
_space_group_name_H-M_alt 'P 1 21/c 1'
_symmetry_space_group_name_Hall '-P 2ybc'
_symmetry_space_group_name_H-M 'P 1 21/c 1'
_atom_sites_solution_hydrogens mixed
_atom_sites_solution_primary 'Intrinsic phasing'
_atom_sites_solution_secondary difmap
_audit_creation_method SHELXL-2014/7
_audit_update_record
;
2015-05-21 deposited with the CCDC.
2015-08-24 downloaded from the CCDC.
;
_cell_angle_alpha 90
_cell_angle_beta 96.343(2)
_cell_angle_gamma 90
_cell_formula_units_Z 8
_cell_length_a 33.6284(9)
_cell_length_b 11.9006(3)
_cell_length_c 19.1275(5)
_cell_measurement_reflns_used 9020
_cell_measurement_temperature 100(2)
_cell_measurement_theta_max 67.79
_cell_measurement_theta_min 2.64
_cell_volume 7607.9(3)
_computing_cell_refinement 'Bruker SAINT'
_computing_data_collection 'Bruker APEX2'
_computing_data_reduction 'Bruker SAINT'
_computing_molecular_graphics 'Bruker SHELXTL'
_computing_publication_material 'Bruker SHELXTL'
_computing_structure_refinement 'SHELXL-2014/7 (Sheldrick, 2014)'
_computing_structure_solution 'SHELXS-97 (Sheldrick 2008)'
_diffrn_ambient_temperature 100(2)
_diffrn_detector_area_resol_mean 8.333
_diffrn_measured_fraction_theta_full 1.000
_diffrn_measured_fraction_theta_max 0.996
_diffrn_measurement_device_type 'Bruker APEX-II CCD'
_diffrn_measurement_method '\w scans'
_diffrn_radiation_type CuK\a
_diffrn_radiation_wavelength 1.54178
_diffrn_reflns_av_R_equivalents 0.0628
_diffrn_reflns_av_unetI/netI 0.0455
_diffrn_reflns_Laue_measured_fraction_full 1.000
_diffrn_reflns_Laue_measured_fraction_max 0.996
_diffrn_reflns_limit_h_max 40
_diffrn_reflns_limit_h_min -40
_diffrn_reflns_limit_k_max 14
_diffrn_reflns_limit_k_min -14
_diffrn_reflns_limit_l_max 22
_diffrn_reflns_limit_l_min -22
_diffrn_reflns_number 69279
_diffrn_reflns_point_group_measured_fraction_full 1.000
_diffrn_reflns_point_group_measured_fraction_max 0.996
_diffrn_reflns_theta_full 67.679
_diffrn_reflns_theta_max 67.904
_diffrn_reflns_theta_min 1.322
_diffrn_source 'Incoatec ImuS'
_exptl_absorpt_coefficient_mu 1.682
_exptl_absorpt_correction_T_max 0.7530
_exptl_absorpt_correction_T_min 0.6316
_exptl_absorpt_correction_type multi-scan
_exptl_absorpt_process_details 'SADABS 2012/1, Sheldrick'
_exptl_crystal_colour colourless
_exptl_crystal_density_diffrn 1.218
_exptl_crystal_description Prism
_exptl_crystal_F_000 2992
_exptl_crystal_recrystallization_method 'Re-crystallisation from solvent: toluene and hexane'
_exptl_crystal_size_max 0.225
_exptl_crystal_size_mid 0.094
_exptl_crystal_size_min 0.023
_refine_diff_density_max 0.469
_refine_diff_density_min -0.497
_refine_diff_density_rms 0.063
_refine_ls_extinction_method none
_refine_ls_goodness_of_fit_ref 1.040
_refine_ls_hydrogen_treatment mixed
_refine_ls_matrix_type full
_refine_ls_number_parameters 841
_refine_ls_number_reflns 13791
_refine_ls_number_restraints 1
_refine_ls_restrained_S_all 1.040
_refine_ls_R_factor_all 0.0630
_refine_ls_R_factor_gt 0.0434
_refine_ls_shift/su_max 0.001
_refine_ls_shift/su_mean 0.000
_refine_ls_structure_factor_coef Fsqd
_refine_ls_weighting_details 'w=1/[\s^2^(Fo^2^)+(0.0545P)^2^+3.5285P] where P=(Fo^2^+2Fc^2^)/3'
_refine_ls_weighting_scheme calc
_refine_ls_wR_factor_gt 0.1006
_refine_ls_wR_factor_ref 0.1099
_reflns_Friedel_coverage 0.000
_reflns_number_gt 10647
_reflns_number_total 13791
_reflns_threshold_expression 'I > 2\s(I)'
_cod_data_source_file c5dt01922b3.cif
_cod_data_source_block Compound4
_cod_depositor_comments 'Adding full bibliography for 7036454--7036457.cif.'
_cod_database_code 7036456
_shelx_shelxl_version_number 2014/7
_shelx_space_group_comment
; 
The symmetry employed for this shelxl refinement is uniquely defined 
by the following loop, which should always be used as a source of 
symmetry information in preference to the above space-group names. 
They are only intended as comments. 
;
_shelx_estimated_absorpt_t_min 0.703
_shelx_estimated_absorpt_t_max 0.962

loop_
_space_group_symop_operation_xyz
'x, y, z'
'-x, y+1/2, -z+1/2'
'-x, -y, -z'
'x, -y-1/2, z-1/2'

loop_
_atom_site_label
_atom_site_type_symbol
_atom_site_fract_x
_atom_site_fract_y
_atom_site_fract_z
_atom_site_U_iso_or_equiv
_atom_site_adp_type
_atom_site_occupancy
_atom_site_site_symmetry_order
_atom_site_calc_flag
_atom_site_refinement_flags_posn
_atom_site_refinement_flags_adp
Ga1 Ga 0.12101(2) 0.19526(2) 0.29902(2) 0.01787(8) Uani 1 1 d D .
H1 H 0.0854(7) 0.123(2) 0.2853(15) 0.021 Uiso 1 1 d D U
Ga2 Ga 0.37669(2) 0.80003(2) 0.62892(2) 0.01673(8) Uani 1 1 d D .
H2 H 0.4199(6) 0.820(2) 0.6377(15) 0.020 Uiso 1 1 d D U
P1 P 0.14063(2) 0.11929(6) 0.45240(3) 0.02169(15) Uani 1 1 d . .
P2 P 0.36531(2) 0.87764(5) 0.47612(3) 0.01995(14) Uani 1 1 d . .
O1 O 0.13682(6) 0.21008(15) 0.39551(10) 0.0244(4) Uani 1 1 d . .
O2 O 0.17731(6) 0.11497(16) 0.50135(9) 0.0268(4) Uani 1 1 d . .
O3 O 0.10394(6) 0.13338(16) 0.49778(10) 0.0273(4) Uani 1 1 d . .
O4 O 0.13180(6) 0.00718(16) 0.40769(10) 0.0264(4) Uani 1 1 d . .
O5 O 0.35167(5) 0.81182(15) 0.53782(9) 0.0214(4) Uani 1 1 d . .
O6 O 0.33538(6) 0.88723(17) 0.41450(9) 0.0284(4) Uani 1 1 d . .
O7 O 0.40659(6) 0.82368(16) 0.45923(10) 0.0258(4) Uani 1 1 d . .
O8 O 0.38054(6) 0.99393(16) 0.50881(10) 0.0268(4) Uani 1 1 d . .
N1 N 0.11302(7) 0.34857(17) 0.26658(11) 0.0191(4) Uani 1 1 d . .
N2 N 0.16681(6) 0.16314(18) 0.24991(11) 0.0181(4) Uani 1 1 d . .
N3 N 0.36133(6) 0.65054(17) 0.65603(11) 0.0179(4) Uani 1 1 d . .
N4 N 0.34361(7) 0.88293(17) 0.68698(11) 0.0184(4) Uani 1 1 d . .
C1 C 0.11224(9) 0.4919(2) 0.17369(14) 0.0276(6) Uani 1 1 d . .
H1A H 0.0997 0.5368 0.2082 0.041 Uiso 1 1 calc R U
H1B H 0.0930 0.4794 0.1321 0.041 Uiso 1 1 calc R U
H1C H 0.1356 0.5321 0.1600 0.041 Uiso 1 1 calc R U
C2 C 0.12532(8) 0.3799(2) 0.20590(13) 0.0206(5) Uani 1 1 d . .
C3 C 0.15037(8) 0.3149(2) 0.16819(13) 0.0216(5) Uani 1 1 d . .
H3 H 0.1533 0.3397 0.1218 0.026 Uiso 1 1 calc R U
C4 C 0.17160(8) 0.2180(2) 0.19061(13) 0.0210(5) Uani 1 1 d . .
C5 C 0.20175(9) 0.1757(3) 0.14461(15) 0.0297(6) Uani 1 1 d . .
H5A H 0.2286 0.1807 0.1701 0.044 Uiso 1 1 calc R U
H5B H 0.2005 0.2216 0.1019 0.044 Uiso 1 1 calc R U
H5C H 0.1958 0.0973 0.1318 0.044 Uiso 1 1 calc R U
C6 C 0.09093(8) 0.4248(2) 0.30642(13) 0.0194(5) Uani 1 1 d . .
C7 C 0.04918(8) 0.4297(2) 0.29300(14) 0.0236(6) Uani 1 1 d . .
C8 C 0.02878(9) 0.5046(2) 0.33228(15) 0.0274(6) Uani 1 1 d . .
H8 H 0.0005 0.5095 0.3238 0.033 Uiso 1 1 calc R U
C9 C 0.04908(9) 0.5717(2) 0.38333(15) 0.0282(6) Uani 1 1 d . .
H9 H 0.0348 0.6231 0.4092 0.034 Uiso 1 1 calc R U
C10 C 0.09027(9) 0.5642(2) 0.39674(14) 0.0251(6) Uani 1 1 d . .
H10 H 0.1039 0.6106 0.4320 0.030 Uiso 1 1 calc R U
C11 C 0.11215(8) 0.4899(2) 0.35948(13) 0.0206(5) Uani 1 1 d . .
C12 C 0.02529(9) 0.3558(3) 0.23828(17) 0.0326(7) Uani 1 1 d . .
H12 H 0.0447 0.3116 0.2134 0.039 Uiso 1 1 calc R U
C13 C -0.00057(10) 0.2724(3) 0.2743(2) 0.0432(8) Uani 1 1 d . .
H13A H -0.0189 0.3138 0.3015 0.065 Uiso 1 1 calc R U
H13B H 0.0167 0.2238 0.3060 0.065 Uiso 1 1 calc R U
H13C H -0.0161 0.2264 0.2386 0.065 Uiso 1 1 calc R U
C14 C -0.00037(11) 0.4262(3) 0.18305(19) 0.0479(9) Uani 1 1 d . .
H14A H -0.0209 0.4665 0.2057 0.072 Uiso 1 1 calc R U
H14B H -0.0132 0.3767 0.1464 0.072 Uiso 1 1 calc R U
H14C H 0.0167 0.4805 0.1619 0.072 Uiso 1 1 calc R U
C15 C 0.15713(8) 0.4819(2) 0.37557(14) 0.0241(6) Uani 1 1 d . .
H15 H 0.1660 0.4118 0.3529 0.029 Uiso 1 1 calc R U
C16 C 0.17036(9) 0.4729(3) 0.45473(15) 0.0316(7) Uani 1 1 d . .
H16A H 0.1563 0.4103 0.4745 0.047 Uiso 1 1 calc R U
H16B H 0.1639 0.5430 0.4779 0.047 Uiso 1 1 calc R U
H16C H 0.1993 0.4598 0.4624 0.047 Uiso 1 1 calc R U
C17 C 0.17800(10) 0.5812(3) 0.34417(17) 0.0351(7) Uani 1 1 d . .
H17A H 0.2070 0.5739 0.3555 0.053 Uiso 1 1 calc R U
H17B H 0.1690 0.6515 0.3639 0.053 Uiso 1 1 calc R U
H17C H 0.1714 0.5818 0.2930 0.053 Uiso 1 1 calc R U
C18 C 0.19333(8) 0.0723(2) 0.27499(13) 0.0193(5) Uani 1 1 d . .
C19 C 0.22803(8) 0.0981(2) 0.32002(14) 0.0233(6) Uani 1 1 d . .
C20 C 0.25178(9) 0.0086(2) 0.34749(14) 0.0258(6) Uani 1 1 d . .
H20 H 0.2752 0.0238 0.3785 0.031 Uiso 1 1 calc R U
C21 C 0.24180(9) -0.1015(2) 0.33043(15) 0.0263(6) Uani 1 1 d . .
H21 H 0.2582 -0.1612 0.3498 0.032 Uiso 1 1 calc R U
C22 C 0.20775(9) -0.1247(2) 0.28492(14) 0.0248(6) Uani 1 1 d . .
H22 H 0.2012 -0.2005 0.2730 0.030 Uiso 1 1 calc R U
C23 C 0.18289(8) -0.0387(2) 0.25632(14) 0.0222(5) Uani 1 1 d . .
C24 C 0.24107(9) 0.2186(2) 0.33756(16) 0.0312(6) Uani 1 1 d . .
H24 H 0.2190 0.2703 0.3188 0.037 Uiso 1 1 calc R U
C25 C 0.24992(11) 0.2383(3) 0.41671(17) 0.0400(8) Uani 1 1 d . .
H25A H 0.2727 0.1919 0.4354 0.060 Uiso 1 1 calc R U
H25B H 0.2264 0.2180 0.4400 0.060 Uiso 1 1 calc R U
H25C H 0.2563 0.3178 0.4255 0.060 Uiso 1 1 calc R U
C26 C 0.27894(14) 0.2488(3) 0.30279(19) 0.0546(11) Uani 1 1 d . .
H26A H 0.3012 0.2007 0.3220 0.082 Uiso 1 1 calc R U
H26B H 0.2859 0.3277 0.3124 0.082 Uiso 1 1 calc R U
H26C H 0.2738 0.2373 0.2519 0.082 Uiso 1 1 calc R U
C27 C 0.14599(8) -0.0672(2) 0.20584(14) 0.0241(6) Uani 1 1 d . .
H27 H 0.1333 0.0050 0.1886 0.029 Uiso 1 1 calc R U
C28 C 0.11499(9) -0.1339(3) 0.24186(16) 0.0312(6) Uani 1 1 d . .
H28A H 0.1067 -0.0900 0.2811 0.047 Uiso 1 1 calc R U
H28B H 0.1268 -0.2051 0.2596 0.047 Uiso 1 1 calc R U
H28C H 0.0916 -0.1492 0.2079 0.047 Uiso 1 1 calc R U
C29 C 0.15710(10) -0.1325(3) 0.14175(16) 0.0357(7) Uani 1 1 d . .
H29A H 0.1680 -0.2061 0.1568 0.054 Uiso 1 1 calc R U
H29B H 0.1772 -0.0904 0.1192 0.054 Uiso 1 1 calc R U
H29C H 0.1332 -0.1429 0.1082 0.054 Uiso 1 1 calc R U
C30 C 0.06478(9) 0.1663(2) 0.46682(15) 0.0280(6) Uani 1 1 d . .
H30A H 0.0442 0.1217 0.4877 0.034 Uiso 1 1 calc R U
H30B H 0.0621 0.1512 0.4156 0.034 Uiso 1 1 calc R U
C31 C 0.05816(9) 0.2901(2) 0.47943(15) 0.0281(6) Uani 1 1 d . .
H31A H 0.0315 0.3121 0.4562 0.034 Uiso 1 1 calc R U
H31B H 0.0785 0.3341 0.4576 0.034 Uiso 1 1 calc R U
C32 C 0.06061(10) 0.3195(3) 0.55791(16) 0.0330(7) Uani 1 1 d . .
H32A H 0.0378 0.2845 0.5782 0.040 Uiso 1 1 calc R U
H32B H 0.0855 0.2877 0.5824 0.040 Uiso 1 1 calc R U
C33 C 0.06001(10) 0.4461(3) 0.57075(18) 0.0395(8) Uani 1 1 d . .
H33A H 0.0616 0.4607 0.6214 0.059 Uiso 1 1 calc R U
H33B H 0.0351 0.4779 0.5474 0.059 Uiso 1 1 calc R U
H33C H 0.0829 0.4810 0.5517 0.059 Uiso 1 1 calc R U
C34 C 0.14771(9) -0.1002(2) 0.43356(15) 0.0277(6) Uani 1 1 d . .
H34A H 0.1764 -0.0913 0.4505 0.033 Uiso 1 1 calc R U
H34B H 0.1455 -0.1549 0.3943 0.033 Uiso 1 1 calc R U
C35 C 0.12615(9) -0.1461(2) 0.49249(14) 0.0260(6) Uani 1 1 d . .
H35A H 0.1320 -0.0975 0.5344 0.031 Uiso 1 1 calc R U
H35B H 0.1367 -0.2221 0.5050 0.031 Uiso 1 1 calc R U
C36 C 0.08114(9) -0.1534(2) 0.47430(18) 0.0340(7) Uani 1 1 d . .
H36A H 0.0753 -0.1969 0.4303 0.041 Uiso 1 1 calc R U
H36B H 0.0703 -0.0767 0.4657 0.041 Uiso 1 1 calc R U
C37 C 0.05999(11) -0.2088(3) 0.5322(2) 0.0469(9) Uani 1 1 d . .
H37A H 0.0667 -0.1682 0.5765 0.070 Uiso 1 1 calc R U
H37B H 0.0688 -0.2871 0.5380 0.070 Uiso 1 1 calc R U
H37C H 0.0310 -0.2066 0.5192 0.070 Uiso 1 1 calc R U
C38 C 0.34147(9) 0.5155(2) 0.74306(14) 0.0256(6) Uani 1 1 d . .
H38A H 0.3134 0.5047 0.7511 0.038 Uiso 1 1 calc R U
H38B H 0.3587 0.5038 0.7872 0.038 Uiso 1 1 calc R U
H38C H 0.3486 0.4613 0.7079 0.038 Uiso 1 1 calc R U
C39 C 0.34717(8) 0.6334(2) 0.71682(13) 0.0199(5) Uani 1 1 d . .
C40 C 0.33623(8) 0.7210(2) 0.76035(13) 0.0216(5) Uani 1 1 d . .
H40 H 0.3313 0.6999 0.8065 0.026 Uiso 1 1 calc R U
C41 C 0.33169(8) 0.8353(2) 0.74404(13) 0.0209(5) Uani 1 1 d . .
C42 C 0.31174(10) 0.9069(3) 0.79490(15) 0.0309(7) Uani 1 1 d . .
H42A H 0.3217 0.9841 0.7934 0.046 Uiso 1 1 calc R U
H42B H 0.3178 0.8768 0.8426 0.046 Uiso 1 1 calc R U
H42C H 0.2827 0.9064 0.7818 0.046 Uiso 1 1 calc R U
C43 C 0.36822(8) 0.5618(2) 0.60734(13) 0.0191(5) Uani 1 1 d . .
C44 C 0.40592(8) 0.5105(2) 0.61144(14) 0.0219(5) Uani 1 1 d . .
C45 C 0.41274(9) 0.4318(2) 0.56009(15) 0.0248(6) Uani 1 1 d . .
H45 H 0.4381 0.3958 0.5620 0.030 Uiso 1 1 calc R U
C46 C 0.38326(9) 0.4052(2) 0.50643(14) 0.0261(6) Uani 1 1 d . .
H46 H 0.3885 0.3517 0.4718 0.031 Uiso 1 1 calc R U
C47 C 0.34603(9) 0.4565(2) 0.50310(14) 0.0242(6) Uani 1 1 d . .
H47 H 0.3259 0.4371 0.4663 0.029 Uiso 1 1 calc R U
C48 C 0.33768(8) 0.5361(2) 0.55283(13) 0.0205(5) Uani 1 1 d . .
C49 C 0.43909(8) 0.5395(2) 0.66897(15) 0.0252(6) Uani 1 1 d . .
H49 H 0.4291 0.6015 0.6977 0.030 Uiso 1 1 calc R U
C50 C 0.44946(10) 0.4393(3) 0.71830(16) 0.0343(7) Uani 1 1 d . .
H50A H 0.4255 0.4156 0.7393 0.051 Uiso 1 1 calc R U
H50B H 0.4703 0.4615 0.7556 0.051 Uiso 1 1 calc R U
H50C H 0.4592 0.3768 0.6915 0.051 Uiso 1 1 calc R U
C51 C 0.47649(9) 0.5820(3) 0.63885(16) 0.0330(7) Uani 1 1 d . .
H51A H 0.4966 0.6038 0.6774 0.049 Uiso 1 1 calc R U
H51B H 0.4696 0.6472 0.6087 0.049 Uiso 1 1 calc R U
H51C H 0.4873 0.5223 0.6111 0.049 Uiso 1 1 calc R U
C52 C 0.29686(8) 0.5920(2) 0.54892(13) 0.0216(5) Uani 1 1 d . .
H52 H 0.3000 0.6635 0.5765 0.026 Uiso 1 1 calc R U
C53 C 0.26703(9) 0.5177(3) 0.58243(16) 0.0303(6) Uani 1 1 d . .
H53A H 0.2410 0.5557 0.5796 0.045 Uiso 1 1 calc R U
H53B H 0.2769 0.5040 0.6318 0.045 Uiso 1 1 calc R U
H53C H 0.2641 0.4460 0.5573 0.045 Uiso 1 1 calc R U
C54 C 0.28023(9) 0.6220(2) 0.47321(14) 0.0272(6) Uani 1 1 d . .
H54A H 0.2991 0.6714 0.4526 0.041 Uiso 1 1 calc R U
H54B H 0.2545 0.6607 0.4735 0.041 Uiso 1 1 calc R U
H54C H 0.2764 0.5531 0.4452 0.041 Uiso 1 1 calc R U
C55 C 0.33146(8) 0.9951(2) 0.66485(13) 0.0201(5) Uani 1 1 d . .
C56 C 0.29369(8) 1.0113(2) 0.62801(13) 0.0230(6) Uani 1 1 d . .
C57 C 0.28386(9) 1.1182(2) 0.60128(15) 0.0280(6) Uani 1 1 d . .
H57 H 0.2583 1.1310 0.5761 0.034 Uiso 1 1 calc R U
C58 C 0.31096(10) 1.2055(2) 0.61119(16) 0.0319(7) Uani 1 1 d . .
H58 H 0.3041 1.2775 0.5921 0.038 Uiso 1 1 calc R U
C59 C 0.34792(9) 1.1885(2) 0.64864(15) 0.0295(6) Uani 1 1 d . .
H59 H 0.3661 1.2495 0.6556 0.035 Uiso 1 1 calc R U
C60 C 0.35904(9) 1.0834(2) 0.67639(13) 0.0231(6) Uani 1 1 d . .
C61 C 0.26272(9) 0.9175(2) 0.61526(16) 0.0281(6) Uani 1 1 d . .
H61 H 0.2745 0.8471 0.6372 0.034 Uiso 1 1 calc R U
C62 C 0.25204(10) 0.8963(3) 0.53673(17) 0.0367(7) Uani 1 1 d . .
H62A H 0.2330 0.8338 0.5300 0.055 Uiso 1 1 calc R U
H62B H 0.2763 0.8773 0.5153 0.055 Uiso 1 1 calc R U
H62C H 0.2399 0.9640 0.5144 0.055 Uiso 1 1 calc R U
C63 C 0.22483(10) 0.9455(3) 0.64930(18) 0.0396(8) Uani 1 1 d . .
H63A H 0.2321 0.9660 0.6987 0.059 Uiso 1 1 calc R U
H63B H 0.2072 0.8798 0.6467 0.059 Uiso 1 1 calc R U
H63C H 0.2110 1.0086 0.6243 0.059 Uiso 1 1 calc R U
C64 C 0.39969(9) 1.0679(2) 0.71846(15) 0.0282(6) Uani 1 1 d . .
H64 H 0.4025 0.9868 0.7318 0.034 Uiso 1 1 calc R U
C65 C 0.43382(10) 1.0974(3) 0.67505(17) 0.0361(7) Uani 1 1 d . .
H65A H 0.4595 1.0820 0.7027 0.054 Uiso 1 1 calc R U
H65B H 0.4323 1.1773 0.6625 0.054 Uiso 1 1 calc R U
H65C H 0.4315 1.0520 0.6321 0.054 Uiso 1 1 calc R U
C66 C 0.40263(11) 1.1373(3) 0.78678(17) 0.0393(8) Uani 1 1 d . .
H66A H 0.4284 1.1226 0.8145 0.059 Uiso 1 1 calc R U
H66B H 0.3808 1.1160 0.8142 0.059 Uiso 1 1 calc R U
H66C H 0.4005 1.2174 0.7752 0.059 Uiso 1 1 calc R U
C67 C 0.40617(9) 0.7083(2) 0.43440(15) 0.0288(6) Uani 1 1 d . .
H67A H 0.3911 0.7030 0.3870 0.035 Uiso 1 1 calc R U
H67B H 0.3931 0.6590 0.4667 0.035 Uiso 1 1 calc R U
C68 C 0.44896(10) 0.6725(3) 0.43180(16) 0.0326(7) Uani 1 1 d . .
H68A H 0.4493 0.5927 0.4171 0.039 Uiso 1 1 calc R U
H68B H 0.4633 0.6776 0.4798 0.039 Uiso 1 1 calc R U
C69 C 0.47138(9) 0.7415(3) 0.38234(16) 0.0329(7) Uani 1 1 d . .
H69A H 0.5000 0.7201 0.3888 0.040 Uiso 1 1 calc R U
H69B H 0.4695 0.8219 0.3947 0.040 Uiso 1 1 calc R U
C70 C 0.45531(11) 0.7255(4) 0.30551(18) 0.0508(10) Uani 1 1 d . .
H70A H 0.4275 0.7517 0.2980 0.076 Uiso 1 1 calc R U
H70B H 0.4564 0.6457 0.2933 0.076 Uiso 1 1 calc R U
H70C H 0.4716 0.7688 0.2758 0.076 Uiso 1 1 calc R U
C71 C 0.37756(10) 1.0952(2) 0.46694(17) 0.0333(7) Uani 1 1 d . .
H71A H 0.3773 1.1613 0.4983 0.040 Uiso 1 1 calc R U
H71B H 0.3521 1.0945 0.4356 0.040 Uiso 1 1 calc R U
C72 C 0.41206(10) 1.1057(2) 0.42303(15) 0.0315(7) Uani 1 1 d . .
H72A H 0.4075 1.1721 0.3920 0.038 Uiso 1 1 calc R U
H72B H 0.4125 1.0385 0.3926 0.038 Uiso 1 1 calc R U
C73 C 0.45261(10) 1.1172(3) 0.46597(16) 0.0357(7) Uani 1 1 d . .
H73A H 0.4564 1.0536 0.4994 0.043 Uiso 1 1 calc R U
H73B H 0.4530 1.1875 0.4937 0.043 Uiso 1 1 calc R U
C74 C 0.48720(11) 1.1191(3) 0.42069(19) 0.0439(8) Uani 1 1 d . .
H74A H 0.5123 1.1330 0.4506 0.066 Uiso 1 1 calc R U
H74B H 0.4828 1.1789 0.3855 0.066 Uiso 1 1 calc R U
H74C H 0.4887 1.0465 0.3969 0.066 Uiso 1 1 calc R U

loop_
_atom_site_aniso_label
_atom_site_aniso_U_11
_atom_site_aniso_U_22
_atom_site_aniso_U_33
_atom_site_aniso_U_23
_atom_site_aniso_U_13
_atom_site_aniso_U_12
Ga1 0.02236(17) 0.01527(16) 0.01617(15) 0.00042(11) 0.00301(12) 0.00122(12)
Ga2 0.02219(17) 0.01403(15) 0.01416(14) 0.00047(11) 0.00284(12) 0.00038(12)
P1 0.0273(4) 0.0214(3) 0.0166(3) -0.0003(3) 0.0034(3) 0.0020(3)
P2 0.0279(4) 0.0178(3) 0.0142(3) 0.0009(2) 0.0027(3) 0.0021(3)
O1 0.0296(10) 0.0194(9) 0.0239(9) -0.0031(7) 0.0026(8) 0.0009(8)
O2 0.0317(11) 0.0288(10) 0.0194(9) 0.0015(8) 0.0005(8) 0.0019(8)
O3 0.0338(11) 0.0279(10) 0.0210(9) 0.0012(8) 0.0075(8) 0.0050(8)
O4 0.0376(11) 0.0210(10) 0.0201(9) 0.0024(8) 0.0007(8) 0.0026(8)
O5 0.0258(10) 0.0202(9) 0.0182(8) 0.0007(7) 0.0025(7) -0.0006(7)
O6 0.0385(12) 0.0298(10) 0.0162(9) 0.0006(8) -0.0001(8) 0.0060(9)
O7 0.0312(11) 0.0206(9) 0.0265(9) 0.0004(8) 0.0071(8) -0.0005(8)
O8 0.0397(12) 0.0197(9) 0.0216(9) 0.0006(7) 0.0056(8) -0.0010(8)
N1 0.0239(11) 0.0157(10) 0.0171(10) 0.0012(8) -0.0004(9) 0.0032(9)
N2 0.0206(11) 0.0178(10) 0.0164(10) -0.0018(8) 0.0040(8) 0.0013(8)
N3 0.0220(11) 0.0148(10) 0.0166(10) 0.0021(8) 0.0014(8) 0.0011(8)
N4 0.0248(11) 0.0155(10) 0.0151(10) -0.0009(8) 0.0034(9) 0.0026(9)
C1 0.0375(16) 0.0241(14) 0.0212(13) 0.0059(11) 0.0037(12) 0.0056(12)
C2 0.0235(13) 0.0198(13) 0.0178(12) -0.0010(10) -0.0006(10) -0.0012(10)
C3 0.0280(14) 0.0216(13) 0.0154(11) 0.0025(10) 0.0026(10) -0.0013(11)
C4 0.0251(14) 0.0198(12) 0.0178(12) -0.0032(10) 0.0011(10) -0.0021(10)
C5 0.0358(16) 0.0301(15) 0.0244(14) 0.0017(12) 0.0092(12) 0.0052(13)
C6 0.0258(14) 0.0140(12) 0.0186(12) 0.0027(10) 0.0033(10) 0.0013(10)
C7 0.0241(14) 0.0216(13) 0.0247(13) 0.0011(11) 0.0002(11) 0.0023(11)
C8 0.0240(14) 0.0259(14) 0.0319(15) -0.0015(12) 0.0013(12) 0.0037(11)
C9 0.0335(16) 0.0235(14) 0.0282(14) -0.0028(11) 0.0057(12) 0.0054(12)
C10 0.0338(16) 0.0185(13) 0.0225(13) -0.0036(11) 0.0014(12) -0.0007(11)
C11 0.0279(14) 0.0157(12) 0.0182(12) 0.0012(10) 0.0022(11) -0.0005(10)
C12 0.0250(15) 0.0330(16) 0.0380(16) -0.0119(13) -0.0045(13) 0.0059(12)
C13 0.0299(17) 0.0322(17) 0.066(2) -0.0167(16) -0.0019(16) -0.0033(13)
C14 0.042(2) 0.057(2) 0.0406(18) -0.0142(17) -0.0136(16) 0.0122(17)
C15 0.0246(14) 0.0203(13) 0.0266(14) -0.0054(11) -0.0010(11) -0.0002(11)
C16 0.0295(16) 0.0366(16) 0.0268(15) -0.0001(12) -0.0047(12) -0.0017(13)
C17 0.0313(17) 0.0386(17) 0.0348(16) 0.0050(13) 0.0012(13) -0.0079(13)
C18 0.0213(13) 0.0194(12) 0.0180(12) 0.0012(10) 0.0053(10) 0.0015(10)
C19 0.0249(14) 0.0250(14) 0.0200(12) -0.0001(11) 0.0026(11) 0.0000(11)
C20 0.0241(14) 0.0288(15) 0.0240(13) 0.0016(11) 0.0007(11) 0.0014(11)
C21 0.0265(15) 0.0236(14) 0.0291(14) 0.0067(11) 0.0046(12) 0.0070(11)
C22 0.0306(15) 0.0178(13) 0.0265(14) 0.0006(11) 0.0059(12) 0.0011(11)
C23 0.0235(14) 0.0230(13) 0.0208(12) -0.0018(10) 0.0050(11) 0.0010(11)
C24 0.0320(16) 0.0224(14) 0.0365(16) -0.0021(12) -0.0077(13) 0.0004(12)
C25 0.0449(19) 0.0417(18) 0.0348(17) -0.0143(14) 0.0105(15) -0.0157(15)
C26 0.085(3) 0.045(2) 0.0355(18) -0.0045(16) 0.0157(19) -0.033(2)
C27 0.0276(15) 0.0188(13) 0.0260(13) -0.0032(11) 0.0029(11) 0.0004(11)
C28 0.0291(16) 0.0311(16) 0.0333(15) -0.0009(13) 0.0024(13) -0.0063(12)
C29 0.0388(18) 0.0382(17) 0.0302(15) -0.0089(13) 0.0045(13) 0.0005(14)
C30 0.0272(15) 0.0291(15) 0.0277(14) 0.0012(12) 0.0039(12) -0.0011(12)
C31 0.0290(15) 0.0272(14) 0.0284(14) 0.0042(12) 0.0048(12) 0.0032(12)
C32 0.0350(17) 0.0361(17) 0.0284(15) -0.0002(13) 0.0062(13) 0.0075(13)
C33 0.0403(19) 0.0408(18) 0.0383(17) -0.0097(14) 0.0082(15) 0.0027(15)
C34 0.0364(17) 0.0213(14) 0.0250(14) 0.0000(11) 0.0016(12) 0.0051(12)
C35 0.0366(16) 0.0185(13) 0.0224(13) 0.0005(10) 0.0012(12) 0.0009(11)
C36 0.0364(17) 0.0172(14) 0.0476(18) -0.0007(13) 0.0010(14) -0.0002(12)
C37 0.044(2) 0.0344(18) 0.065(2) -0.0080(17) 0.0163(18) -0.0085(15)
C38 0.0358(16) 0.0205(13) 0.0213(13) 0.0040(11) 0.0073(11) 0.0006(11)
C39 0.0217(13) 0.0201(13) 0.0172(12) 0.0045(10) -0.0011(10) 0.0002(10)
C40 0.0285(14) 0.0216(13) 0.0153(11) 0.0030(10) 0.0051(10) 0.0007(11)
C41 0.0232(13) 0.0228(13) 0.0163(12) -0.0003(10) 0.0002(10) 0.0019(11)
C42 0.0441(18) 0.0292(15) 0.0214(13) 0.0019(12) 0.0122(13) 0.0068(13)
C43 0.0255(14) 0.0134(11) 0.0188(12) 0.0025(10) 0.0044(10) -0.0009(10)
C44 0.0265(14) 0.0171(12) 0.0222(13) 0.0026(10) 0.0032(11) 0.0016(11)
C45 0.0294(15) 0.0158(12) 0.0301(14) -0.0005(11) 0.0071(12) 0.0047(11)
C46 0.0369(16) 0.0171(13) 0.0251(13) -0.0047(11) 0.0063(12) 0.0003(11)
C47 0.0324(15) 0.0186(13) 0.0216(13) -0.0005(10) 0.0029(11) -0.0054(11)
C48 0.0275(14) 0.0151(12) 0.0196(12) 0.0027(10) 0.0051(11) -0.0028(10)
C49 0.0271(15) 0.0191(13) 0.0290(14) -0.0016(11) 0.0011(12) 0.0052(11)
C50 0.0402(18) 0.0320(16) 0.0292(15) 0.0073(13) -0.0028(13) 0.0035(13)
C51 0.0298(16) 0.0332(16) 0.0352(16) 0.0004(13) 0.0002(13) -0.0036(13)
C52 0.0235(14) 0.0203(13) 0.0206(12) -0.0013(10) 0.0013(11) -0.0030(11)
C53 0.0243(15) 0.0355(16) 0.0313(15) 0.0066(13) 0.0046(12) -0.0009(12)
C54 0.0308(15) 0.0263(14) 0.0238(13) 0.0001(11) -0.0003(12) -0.0015(12)
C55 0.0302(15) 0.0149(12) 0.0167(12) -0.0010(10) 0.0083(11) 0.0029(10)
C56 0.0304(15) 0.0195(13) 0.0193(12) -0.0010(10) 0.0044(11) 0.0044(11)
C57 0.0332(16) 0.0253(14) 0.0259(14) 0.0033(11) 0.0053(12) 0.0100(12)
C58 0.0458(18) 0.0185(14) 0.0327(15) 0.0048(12) 0.0097(14) 0.0085(13)
C59 0.0398(17) 0.0178(13) 0.0322(15) -0.0017(11) 0.0098(13) -0.0012(12)
C60 0.0324(15) 0.0203(13) 0.0179(12) -0.0046(10) 0.0084(11) 0.0001(11)
C61 0.0262(15) 0.0235(14) 0.0335(15) 0.0004(12) -0.0013(12) 0.0028(11)
C62 0.0315(17) 0.0350(17) 0.0413(17) -0.0097(14) -0.0064(14) 0.0046(14)
C63 0.0344(18) 0.0406(18) 0.0448(18) 0.0031(15) 0.0089(15) -0.0020(14)
C64 0.0313(16) 0.0219(14) 0.0308(15) -0.0049(12) 0.0012(12) -0.0029(12)
C65 0.0331(17) 0.0395(18) 0.0359(16) -0.0103(14) 0.0053(14) -0.0065(14)
C66 0.045(2) 0.0421(19) 0.0300(16) -0.0119(14) 0.0021(14) -0.0053(15)
C67 0.0385(17) 0.0211(14) 0.0287(14) -0.0002(11) 0.0132(12) 0.0020(12)
C68 0.0403(18) 0.0313(15) 0.0267(14) 0.0020(12) 0.0060(13) 0.0109(13)
C69 0.0294(16) 0.0321(16) 0.0380(16) -0.0003(13) 0.0068(13) 0.0042(13)
C70 0.0357(19) 0.085(3) 0.0319(17) 0.0179(18) 0.0054(14) 0.0099(19)
C71 0.0443(19) 0.0180(14) 0.0388(16) 0.0071(12) 0.0099(14) 0.0045(12)
C72 0.0439(18) 0.0238(14) 0.0264(14) 0.0069(12) 0.0025(13) -0.0032(13)
C73 0.0441(19) 0.0337(16) 0.0291(15) -0.0017(13) 0.0037(14) -0.0060(14)
C74 0.045(2) 0.0432(19) 0.0443(19) 0.0023(16) 0.0061(16) -0.0080(16)

loop_
_atom_type_symbol
_atom_type_description
_atom_type_scat_dispersion_real
_atom_type_scat_dispersion_imag
_atom_type_scat_source
C C 0.0181 0.0091 'International Tables Vol C Tables 4.2.6.8 and 6.1.1.4'
H H 0.0000 0.0000 'International Tables Vol C Tables 4.2.6.8 and 6.1.1.4'
N N 0.0311 0.0180 'International Tables Vol C Tables 4.2.6.8 and 6.1.1.4'
O O 0.0492 0.0322 'International Tables Vol C Tables 4.2.6.8 and 6.1.1.4'
P P 0.2955 0.4335 'International Tables Vol C Tables 4.2.6.8 and 6.1.1.4'
Ga Ga -1.2846 0.7763 'International Tables Vol C Tables 4.2.6.8 and 6.1.1.4'

loop_
_geom_angle_atom_site_label_1
_geom_angle_atom_site_label_2
_geom_angle_atom_site_label_3
_geom_angle
H1 Ga1 O1 111.5(11)
H1 Ga1 N2 118.4(11)
O1 Ga1 N2 110.10(9)
H1 Ga1 N1 114.3(11)
O1 Ga1 N1 103.97(8)
N2 Ga1 N1 96.93(9)
H2 Ga2 O5 115.9(11)
H2 Ga2 N4 118.7(11)
O5 Ga2 N4 105.77(8)
H2 Ga2 N3 114.1(11)
O5 Ga2 N3 102.36(8)
N4 Ga2 N3 97.34(9)
O2 P1 O1 118.58(11)
O2 P1 O3 107.66(11)
O1 P1 O3 107.71(11)
O2 P1 O4 114.04(11)
O1 P1 O4 102.33(10)
O3 P1 O4 105.69(11)
O6 P2 O5 114.99(12)
O6 P2 O8 114.40(11)
O5 P2 O8 104.77(10)
O6 P2 O7 113.82(11)
O5 P2 O7 106.99(10)
O8 P2 O7 100.45(11)
P1 O1 Ga1 128.88(11)
C30 O3 P1 122.24(17)
C34 O4 P1 120.92(17)
P2 O5 Ga2 128.36(12)
C67 O7 P2 118.02(18)
C71 O8 P2 120.78(19)
C2 N1 C6 120.9(2)
C2 N1 Ga1 119.96(18)
C6 N1 Ga1 118.98(16)
C4 N2 C18 121.3(2)
C4 N2 Ga1 119.68(18)
C18 N2 Ga1 118.83(16)
C39 N3 C43 123.7(2)
C39 N3 Ga2 120.64(18)
C43 N3 Ga2 115.60(16)
C41 N4 C55 122.2(2)
C41 N4 Ga2 120.00(18)
C55 N4 Ga2 117.79(16)
N1 C2 C3 123.9(2)
N1 C2 C1 119.9(2)
C3 C2 C1 116.2(2)
C4 C3 C2 127.8(2)
N2 C4 C3 124.0(2)
N2 C4 C5 119.2(2)
C3 C4 C5 116.8(2)
C7 C6 C11 121.8(2)
C7 C6 N1 119.6(2)
C11 C6 N1 118.5(2)
C8 C7 C6 118.1(3)
C8 C7 C12 119.0(3)
C6 C7 C12 122.8(2)
C9 C8 C7 121.1(3)
C8 C9 C10 120.0(3)
C9 C10 C11 121.3(3)
C10 C11 C6 117.6(3)
C10 C11 C15 120.5(2)
C6 C11 C15 121.9(2)
C7 C12 C13 110.3(3)
C7 C12 C14 111.7(3)
C13 C12 C14 111.0(3)
C11 C15 C17 111.3(2)
C11 C15 C16 112.3(2)
C17 C15 C16 110.2(2)
C23 C18 C19 121.9(2)
C23 C18 N2 119.4(2)
C19 C18 N2 118.6(2)
C20 C19 C18 117.7(3)
C20 C19 C24 119.6(2)
C18 C19 C24 122.6(2)
C21 C20 C19 121.3(3)
C20 C21 C22 119.9(3)
C21 C22 C23 121.2(3)
C22 C23 C18 118.0(2)
C22 C23 C27 119.7(2)
C18 C23 C27 122.3(2)
C19 C24 C25 112.5(3)
C19 C24 C26 110.8(3)
C25 C24 C26 108.1(3)
C23 C27 C29 111.5(2)
C23 C27 C28 112.2(2)
C29 C27 C28 109.6(2)
O3 C30 C31 110.1(2)
C30 C31 C32 112.6(2)
C33 C32 C31 112.5(3)
O4 C34 C35 112.6(2)
C34 C35 C36 113.5(2)
C35 C36 C37 113.0(3)
N3 C39 C40 123.4(2)
N3 C39 C38 120.5(2)
C40 C39 C38 116.1(2)
C41 C40 C39 128.1(2)
N4 C41 C40 124.2(2)
N4 C41 C42 119.0(2)
C40 C41 C42 116.8(2)
C44 C43 C48 121.7(2)
C44 C43 N3 119.4(2)
C48 C43 N3 118.6(2)
C45 C44 C43 118.1(3)
C45 C44 C49 119.9(2)
C43 C44 C49 122.0(2)
C46 C45 C44 121.1(3)
C45 C46 C47 120.2(3)
C46 C47 C48 121.1(3)
C47 C48 C43 117.8(3)
C47 C48 C52 120.9(2)
C43 C48 C52 121.3(2)
C44 C49 C51 111.8(2)
C44 C49 C50 111.6(2)
C51 C49 C50 110.4(2)
C48 C52 C53 110.9(2)
C48 C52 C54 112.4(2)
C53 C52 C54 110.0(2)
C56 C55 C60 121.7(2)
C56 C55 N4 119.1(2)
C60 C55 N4 119.0(2)
C55 C56 C57 118.4(3)
C55 C56 C61 123.1(2)
C57 C56 C61 118.5(3)
C58 C57 C56 120.6(3)
C59 C58 C57 120.3(3)
C58 C59 C60 121.2(3)
C59 C60 C55 117.9(3)
C59 C60 C64 119.9(3)
C55 C60 C64 122.2(2)
C62 C61 C56 111.1(2)
C62 C61 C63 109.8(3)
C56 C61 C63 111.0(2)
C60 C64 C65 111.7(2)
C60 C64 C66 110.7(2)
C65 C64 C66 110.8(2)
O7 C67 C68 107.7(2)
C67 C68 C69 114.2(2)
C68 C69 C70 112.8(3)
O8 C71 C72 111.5(2)
C71 C72 C73 113.9(3)
C72 C73 C74 112.9(3)

loop_
_geom_bond_atom_site_label_1
_geom_bond_atom_site_label_2
_geom_bond_distance
Ga1 H1 1.47(2)
Ga1 O1 1.8717(18)
Ga1 N2 1.929(2)
Ga1 N1 1.936(2)
Ga2 H2 1.47(2)
Ga2 O5 1.8547(17)
Ga2 N4 1.928(2)
Ga2 N3 1.939(2)
P1 O2 1.465(2)
P1 O1 1.529(2)
P1 O3 1.594(2)
P1 O4 1.595(2)
P2 O6 1.467(2)
P2 O5 1.5284(18)
P2 O8 1.580(2)
P2 O7 1.595(2)
O3 C30 1.438(3)
O4 C34 1.451(3)
O7 C67 1.453(3)
O8 C71 1.444(3)
N1 C2 1.328(3)
N1 C6 1.442(3)
N2 C4 1.334(3)
N2 C18 1.449(3)
N3 C39 1.320(3)
N3 C43 1.443(3)
N4 C41 1.330(3)
N4 C55 1.446(3)
C1 C2 1.513(4)
C2 C3 1.401(4)
C3 C4 1.399(4)
C4 C5 1.501(4)
C6 C7 1.400(4)
C6 C11 1.407(4)
C7 C8 1.394(4)
C7 C12 1.526(4)
C8 C9 1.383(4)
C9 C10 1.383(4)
C10 C11 1.395(4)
C11 C15 1.513(4)
C12 C13 1.533(5)
C12 C14 1.537(4)
C15 C17 1.531(4)
C15 C16 1.534(4)
C18 C23 1.403(4)
C18 C19 1.406(4)
C19 C20 1.398(4)
C19 C24 1.526(4)
C20 C21 1.383(4)
C21 C22 1.387(4)
C22 C23 1.395(4)
C23 C27 1.524(4)
C24 C25 1.528(4)
C24 C26 1.543(5)
C27 C29 1.532(4)
C27 C28 1.533(4)
C30 C31 1.514(4)
C31 C32 1.535(4)
C32 C33 1.527(4)
C34 C35 1.508(4)
C35 C36 1.518(4)
C36 C37 1.530(5)
C38 C39 1.510(4)
C39 C40 1.408(4)
C40 C41 1.400(4)
C41 C42 1.506(4)
C43 C44 1.402(4)
C43 C48 1.414(4)
C44 C45 1.395(4)
C44 C49 1.517(4)
C45 C46 1.383(4)
C46 C47 1.388(4)
C47 C48 1.392(4)
C48 C52 1.520(4)
C49 C51 1.526(4)
C49 C50 1.537(4)
C52 C53 1.530(4)
C52 C54 1.536(4)
C55 C56 1.396(4)
C55 C60 1.403(4)
C56 C57 1.397(4)
C56 C61 1.528(4)
C57 C58 1.381(4)
C58 C59 1.379(5)
C59 C60 1.393(4)
C60 C64 1.519(4)
C61 C62 1.526(4)
C61 C63 1.530(4)
C64 C65 1.530(4)
C64 C66 1.540(4)
C67 C68 1.507(4)
C68 C69 1.515(4)
C69 C70 1.521(5)
C71 C72 1.511(4)
C72 C73 1.518(4)
C73 C74 1.525(5)

loop_
_geom_torsion_atom_site_label_1
_geom_torsion_atom_site_label_2
_geom_torsion_atom_site_label_3
_geom_torsion_atom_site_label_4
_geom_torsion
O2 P1 O1 Ga1 131.64(15)
O3 P1 O1 Ga1 -105.91(15)
O4 P1 O1 Ga1 5.21(18)
H1 Ga1 O1 P1 44.9(12)
N2 Ga1 O1 P1 -88.60(16)
N1 Ga1 O1 P1 168.49(15)
O2 P1 O3 C30 165.3(2)
O1 P1 O3 C30 36.3(2)
O4 P1 O3 C30 -72.5(2)
O2 P1 O4 C34 24.8(2)
O1 P1 O4 C34 154.1(2)
O3 P1 O4 C34 -93.2(2)
O6 P2 O5 Ga2 -169.17(13)
O8 P2 O5 Ga2 -42.70(17)
O7 P2 O5 Ga2 63.37(16)
H2 Ga2 O5 P2 -23.9(13)
N4 Ga2 O5 P2 109.78(15)
N3 Ga2 O5 P2 -148.82(14)
O6 P2 O7 C67 -63.6(2)
O5 P2 O7 C67 64.6(2)
O8 P2 O7 C67 173.72(18)
O6 P2 O8 C71 -22.8(3)
O5 P2 O8 C71 -149.7(2)
O7 P2 O8 C71 99.5(2)
C6 N1 C2 C3 173.0(2)
Ga1 N1 C2 C3 -11.8(4)
C6 N1 C2 C1 -6.9(4)
Ga1 N1 C2 C1 168.25(19)
N1 C2 C3 C4 -10.8(4)
C1 C2 C3 C4 169.2(3)
C18 N2 C4 C3 -171.6(2)
Ga1 N2 C4 C3 14.1(3)
C18 N2 C4 C5 7.6(4)
Ga1 N2 C4 C5 -166.67(19)
C2 C3 C4 N2 9.4(4)
C2 C3 C4 C5 -169.8(3)
C2 N1 C6 C7 88.2(3)
Ga1 N1 C6 C7 -87.0(3)
C2 N1 C6 C11 -93.7(3)
Ga1 N1 C6 C11 91.1(3)
C11 C6 C7 C8 2.2(4)
N1 C6 C7 C8 -179.8(2)
C11 C6 C7 C12 -176.9(3)
N1 C6 C7 C12 1.2(4)
C6 C7 C8 C9 -0.3(4)
C12 C7 C8 C9 178.8(3)
C7 C8 C9 C10 -0.8(4)
C8 C9 C10 C11 0.2(4)
C9 C10 C11 C6 1.6(4)
C9 C10 C11 C15 -179.2(3)
C7 C6 C11 C10 -2.8(4)
N1 C6 C11 C10 179.1(2)
C7 C6 C11 C15 178.0(2)
N1 C6 C11 C15 -0.1(4)
C8 C7 C12 C13 -65.9(3)
C6 C7 C12 C13 113.1(3)
C8 C7 C12 C14 58.0(4)
C6 C7 C12 C14 -122.9(3)
C10 C11 C15 C17 -76.8(3)
C6 C11 C15 C17 102.3(3)
C10 C11 C15 C16 47.2(3)
C6 C11 C15 C16 -133.6(3)
C4 N2 C18 C23 -93.1(3)
Ga1 N2 C18 C23 81.2(3)
C4 N2 C18 C19 89.7(3)
Ga1 N2 C18 C19 -96.0(2)
C23 C18 C19 C20 -1.5(4)
N2 C18 C19 C20 175.7(2)
C23 C18 C19 C24 176.5(3)
N2 C18 C19 C24 -6.4(4)
C18 C19 C20 C21 0.7(4)
C24 C19 C20 C21 -177.3(3)
C19 C20 C21 C22 0.3(4)
C20 C21 C22 C23 -0.7(4)
C21 C22 C23 C18 -0.1(4)
C21 C22 C23 C27 179.3(3)
C19 C18 C23 C22 1.2(4)
N2 C18 C23 C22 -176.0(2)
C19 C18 C23 C27 -178.2(2)
N2 C18 C23 C27 4.7(4)
C20 C19 C24 C25 -52.9(4)
C18 C19 C24 C25 129.2(3)
C20 C19 C24 C26 68.3(4)
C18 C19 C24 C26 -109.6(3)
C22 C23 C27 C29 -58.0(3)
C18 C23 C27 C29 121.3(3)
C22 C23 C27 C28 65.4(3)
C18 C23 C27 C28 -115.3(3)
P1 O3 C30 C31 -100.3(2)
O3 C30 C31 C32 -61.0(3)
C30 C31 C32 C33 171.7(3)
P1 O4 C34 C35 74.0(3)
O4 C34 C35 C36 53.6(3)
C34 C35 C36 C37 175.4(3)
C43 N3 C39 C40 -172.5(2)
Ga2 N3 C39 C40 10.5(4)
C43 N3 C39 C38 6.9(4)
Ga2 N3 C39 C38 -170.16(19)
N3 C39 C40 C41 11.6(5)
C38 C39 C40 C41 -167.8(3)
C55 N4 C41 C40 167.5(3)
Ga2 N4 C41 C40 -10.4(4)
C55 N4 C41 C42 -12.1(4)
Ga2 N4 C41 C42 170.0(2)
C39 C40 C41 N4 -11.7(5)
C39 C40 C41 C42 167.9(3)
C39 N3 C43 C44 -91.8(3)
Ga2 N3 C43 C44 85.4(2)
C39 N3 C43 C48 93.7(3)
Ga2 N3 C43 C48 -89.1(2)
C48 C43 C44 C45 -0.4(4)
N3 C43 C44 C45 -174.7(2)
C48 C43 C44 C49 178.8(2)
N3 C43 C44 C49 4.4(4)
C43 C44 C45 C46 0.2(4)
C49 C44 C45 C46 -178.9(3)
C44 C45 C46 C47 -0.3(4)
C45 C46 C47 C48 0.6(4)
C46 C47 C48 C43 -0.8(4)
C46 C47 C48 C52 180.0(2)
C44 C43 C48 C47 0.6(4)
N3 C43 C48 C47 175.0(2)
C44 C43 C48 C52 179.9(2)
N3 C43 C48 C52 -5.8(4)
C45 C44 C49 C51 57.3(3)
C43 C44 C49 C51 -121.8(3)
C45 C44 C49 C50 -66.9(3)
C43 C44 C49 C50 114.0(3)
C47 C48 C52 C53 82.9(3)
C43 C48 C52 C53 -96.3(3)
C47 C48 C52 C54 -40.6(3)
C43 C48 C52 C54 140.1(2)
C41 N4 C55 C56 -80.2(3)
Ga2 N4 C55 C56 97.7(2)
C41 N4 C55 C60 104.5(3)
Ga2 N4 C55 C60 -77.6(3)
C60 C55 C56 C57 1.1(4)
N4 C55 C56 C57 -174.1(2)
C60 C55 C56 C61 -179.2(2)
N4 C55 C56 C61 5.6(4)
C55 C56 C57 C58 0.0(4)
C61 C56 C57 C58 -179.7(3)
C56 C57 C58 C59 -1.0(4)
C57 C58 C59 C60 0.9(4)
C58 C59 C60 C55 0.2(4)
C58 C59 C60 C64 -179.0(3)
C56 C55 C60 C59 -1.2(4)
N4 C55 C60 C59 174.0(2)
C56 C55 C60 C64 177.9(2)
N4 C55 C60 C64 -6.9(4)
C55 C56 C61 C62 -119.0(3)
C57 C56 C61 C62 60.6(3)
C55 C56 C61 C63 118.6(3)
C57 C56 C61 C63 -61.8(3)
C59 C60 C64 C65 -59.3(3)
C55 C60 C64 C65 121.6(3)
C59 C60 C64 C66 64.8(3)
C55 C60 C64 C66 -114.3(3)
P2 O7 C67 C68 -172.47(18)
O7 C67 C68 C69 -61.1(3)
C67 C68 C69 C70 -66.9(4)
P2 O8 C71 C72 -82.8(3)
O8 C71 C72 C73 -63.7(3)
C71 C72 C73 C74 175.8(3)
